data_4083658
loop_
_publ_author_name
'Alhomaidan, Osamah'
'Hollink, Emily'
'Stephan, Douglas W.'

_publ_section_title
;
 Main Group Heterocycles from Lithiated Phosphinimines
;
_journal_issue 12
_journal_name_full Organometallics
_journal_page_first 3041
_journal_paper_doi 10.1021/om070154o
_journal_volume 26
_journal_year 2007
_chemical_formula_sum 'C26 H33 B F10 N P Si'
_chemical_formula_weight 619.40
_space_group_IT_number 14
_symmetry_cell_setting monoclinic
_symmetry_space_group_name_Hall '-P 2ybc'
_symmetry_space_group_name_H-M 'P 1 21/c 1'
_atom_sites_solution_hydrogens geom
_atom_sites_solution_primary direct
_atom_sites_solution_secondary difmap
_audit_creation_method SHELXL-97
_cell_angle_alpha 90.00
_cell_angle_beta 95.428(3)
_cell_angle_gamma 90.00
_cell_formula_units_Z 4
_cell_length_a 17.277(4)
_cell_length_b 8.5002(19)
_cell_length_c 19.357(4)
_cell_measurement_temperature 293(2)
_cell_measurement_theta_max 25.0
_cell_measurement_theta_min 2.0
_cell_volume 2830.0(11)
_computing_structure_refinement 'SHELXL-97 (Sheldrick, 1997)'
_computing_structure_solution 'SHELXS-97 (Sheldrick, 1990)'
_diffrn_ambient_temperature 293(2)
_diffrn_measured_fraction_theta_full 1.000
_diffrn_measured_fraction_theta_max 1.000
_diffrn_radiation_monochromator graphite
_diffrn_radiation_source 'fine-focus sealed tube'
_diffrn_radiation_type MoK\a
_diffrn_radiation_wavelength 0.71073
_diffrn_reflns_av_R_equivalents 0.0590
_diffrn_reflns_av_sigmaI/netI 0.0455
_diffrn_reflns_limit_h_max 20
_diffrn_reflns_limit_h_min -20
_diffrn_reflns_limit_k_max 10
_diffrn_reflns_limit_k_min -10
_diffrn_reflns_limit_l_max 23
_diffrn_reflns_limit_l_min -23
_diffrn_reflns_number 26232
_diffrn_reflns_theta_full 25.00
_diffrn_reflns_theta_max 25.00
_diffrn_reflns_theta_min 1.18
_exptl_absorpt_coefficient_mu 0.223
_exptl_absorpt_correction_T_max 1.00000
_exptl_absorpt_correction_T_min 0.790226
_exptl_absorpt_correction_type empirical
_exptl_crystal_density_diffrn 1.454
_exptl_crystal_density_method 'not measured'
_exptl_crystal_F_000 1280
_exptl_crystal_size_max 0.22
_exptl_crystal_size_mid 0.21
_exptl_crystal_size_min 0.18
_refine_diff_density_max 0.338
_refine_diff_density_min -0.302
_refine_diff_density_rms 0.050
_refine_ls_extinction_method none
_refine_ls_goodness_of_fit_ref 1.017
_refine_ls_hydrogen_treatment mixed
_refine_ls_matrix_type full
_refine_ls_number_parameters 361
_refine_ls_number_reflns 4968
_refine_ls_number_restraints 0
_refine_ls_restrained_S_all 1.017
_refine_ls_R_factor_all 0.0831
_refine_ls_R_factor_gt 0.0484
_refine_ls_shift/su_max 0.000
_refine_ls_shift/su_mean 0.000
_refine_ls_structure_factor_coef Fsqd
_refine_ls_weighting_details 'calc w=1/[\s^2^(Fo^2^)+(0.0786P)^2^+0.0000P] where P=(Fo^2^+2Fc^2^)/3'
_refine_ls_weighting_scheme calc
_refine_ls_wR_factor_gt 0.1195
_refine_ls_wR_factor_ref 0.1375
_reflns_number_gt 3224
_reflns_number_total 4968
_reflns_threshold_expression >2sigma(I)
_cod_data_source_file om070154o.cif
_cod_data_source_block '[(C6F5)2BCH2CH(Me)Pt-Bu2N(SiMe3)]'
_cod_original_cell_volume 2830.1(11)
_cod_original_sg_symbol_H-M P2(1)/c
_cod_database_code 4083658

loop_
_symmetry_equiv_pos_as_xyz
'x, y, z'
'-x, y+1/2, -z+1/2'
'-x, -y, -z'
'x, -y-1/2, z-1/2'

loop_
_atom_site_label
_atom_site_type_symbol
_atom_site_fract_x
_atom_site_fract_y
_atom_site_fract_z
_atom_site_U_iso_or_equiv
_atom_site_adp_type
_atom_site_occupancy
_atom_site_symmetry_multiplicity
_atom_site_calc_flag
_atom_site_refinement_flags
P1 P 0.22731(4) 0.47436(9) 0.26353(4) 0.0379(2) Uani 1 1 d .
Si1 Si 0.33956(5) 0.70888(10) 0.19627(4) 0.0466(2) Uani 1 1 d .
B1 B 0.24260(18) 0.4674(4) 0.12603(16) 0.0369(7) Uani 1 1 d .
N1 N 0.26771(12) 0.5586(2) 0.19915(11) 0.0344(5) Uani 1 1 d .
F1 F 0.29476(10) 0.5878(2) -0.01453(9) 0.0613(5) Uani 1 1 d .
F2 F 0.41193(11) 0.4836(3) -0.07670(9) 0.0734(6) Uani 1 1 d .
F3 F 0.50734(11) 0.2545(3) -0.01795(11) 0.0806(7) Uani 1 1 d .
F4 F 0.48104(11) 0.1389(2) 0.10859(11) 0.0779(6) Uani 1 1 d .
F5 F 0.36467(10) 0.2433(2) 0.17388(9) 0.0596(5) Uani 1 1 d .
F6 F 0.17400(11) 0.3357(3) 0.00054(9) 0.0700(6) Uani 1 1 d .
F7 F 0.06308(12) 0.4502(3) -0.08950(10) 0.0949(8) Uani 1 1 d .
F8 F 0.00003(12) 0.7356(3) -0.07004(12) 0.1054(9) Uani 1 1 d .
F9 F 0.05551(14) 0.9103(3) 0.04324(13) 0.1038(8) Uani 1 1 d .
F10 F 0.16478(11) 0.8024(2) 0.13264(9) 0.0651(5) Uani 1 1 d .
C1 C 0.13331(18) 0.5687(4) 0.28324(15) 0.0489(8) Uani 1 1 d .
C2 C 0.0984(2) 0.4963(4) 0.34624(19) 0.0727(11) Uani 1 1 d .
H2A H 0.0508 0.5493 0.3535 0.109 Uiso 1 1 calc R
H2B H 0.1346 0.5077 0.3867 0.109 Uiso 1 1 calc R
H2C H 0.0881 0.3866 0.3378 0.109 Uiso 1 1 calc R
C3 C 0.07328(17) 0.5475(4) 0.21965(17) 0.0594(9) Uani 1 1 d .
H3A H 0.0249 0.5951 0.2289 0.089 Uiso 1 1 calc R
H3B H 0.0653 0.4373 0.2106 0.089 Uiso 1 1 calc R
H3C H 0.0922 0.5968 0.1799 0.089 Uiso 1 1 calc R
C4 C 0.1458(2) 0.7451(4) 0.29576(18) 0.0651(10) Uani 1 1 d .
H4A H 0.0977 0.7927 0.3058 0.098 Uiso 1 1 calc R
H4B H 0.1632 0.7927 0.2550 0.098 Uiso 1 1 calc R
H4C H 0.1842 0.7606 0.3343 0.098 Uiso 1 1 calc R
C5 C 0.29288(19) 0.4458(4) 0.34607(15) 0.0536(8) Uani 1 1 d .
C6 C 0.37481(19) 0.4070(5) 0.32809(18) 0.0767(12) Uani 1 1 d .
H6A H 0.4083 0.3924 0.3701 0.115 Uiso 1 1 calc R
H6B H 0.3941 0.4920 0.3019 0.115 Uiso 1 1 calc R
H6C H 0.3736 0.3123 0.3010 0.115 Uiso 1 1 calc R
C7 C 0.2646(2) 0.3032(5) 0.38563(19) 0.0826(12) Uani 1 1 d .
H7A H 0.2979 0.2883 0.4277 0.124 Uiso 1 1 calc R
H7B H 0.2660 0.2108 0.3572 0.124 Uiso 1 1 calc R
H7C H 0.2123 0.3213 0.3967 0.124 Uiso 1 1 calc R
C8 C 0.2967(3) 0.5860(5) 0.3964(2) 0.0997(15) Uani 1 1 d .
H8A H 0.3312 0.5614 0.4367 0.150 Uiso 1 1 calc R
H8B H 0.2457 0.6070 0.4100 0.150 Uiso 1 1 calc R
H8C H 0.3155 0.6770 0.3739 0.150 Uiso 1 1 calc R
C9 C 0.3415(3) 0.8569(5) 0.2669(2) 0.0945(14) Uani 1 1 d .
H9A H 0.2906 0.9014 0.2681 0.142 Uiso 1 1 calc R
H9B H 0.3778 0.9386 0.2585 0.142 Uiso 1 1 calc R
H9C H 0.3571 0.8071 0.3105 0.142 Uiso 1 1 calc R
C10 C 0.3281(2) 0.8281(4) 0.11564(18) 0.0712(11) Uani 1 1 d .
H10A H 0.2771 0.8742 0.1106 0.107 Uiso 1 1 calc R
H10B H 0.3346 0.7618 0.0764 0.107 Uiso 1 1 calc R
H10C H 0.3666 0.9098 0.1182 0.107 Uiso 1 1 calc R
C11 C 0.44057(19) 0.6290(5) 0.1979(2) 0.0777(12) Uani 1 1 d .
H11A H 0.4425 0.5515 0.1620 0.117 Uiso 1 1 calc R
H11B H 0.4552 0.5815 0.2422 0.117 Uiso 1 1 calc R
H11C H 0.4759 0.7131 0.1903 0.117 Uiso 1 1 calc R
C12 C 0.20902(17) 0.2786(3) 0.22690(15) 0.0452(7) Uani 1 1 d .
H12A H 0.2580 0.2209 0.2364 0.054 Uiso 1 1 calc R
C13 C 0.1461(2) 0.1704(4) 0.25059(19) 0.0685(10) Uani 1 1 d .
H13A H 0.1457 0.0734 0.2252 0.103 Uiso 1 1 calc R
H13B H 0.0963 0.2207 0.2422 0.103 Uiso 1 1 calc R
H13C H 0.1566 0.1492 0.2993 0.103 Uiso 1 1 calc R
C14 C 0.19979(16) 0.3061(3) 0.14811(15) 0.0432(7) Uani 1 1 d .
H14A H 0.1449 0.3120 0.1323 0.052 Uiso 1 1 calc R
H14B H 0.2216 0.2173 0.1252 0.052 Uiso 1 1 calc R
C15 C 0.32089(16) 0.4227(3) 0.08459(14) 0.0388(7) Uani 1 1 d .
C16 C 0.33904(17) 0.4774(3) 0.02089(15) 0.0450(7) Uani 1 1 d .
C17 C 0.40037(18) 0.4239(4) -0.01360(15) 0.0513(8) Uani 1 1 d .
C18 C 0.44804(18) 0.3096(4) 0.01493(17) 0.0538(8) Uani 1 1 d .
C19 C 0.43433(17) 0.2510(4) 0.07848(17) 0.0524(8) Uani 1 1 d .
C20 C 0.37251(16) 0.3078(3) 0.11072(14) 0.0426(7) Uani 1 1 d .
C21 C 0.17776(16) 0.5618(3) 0.07174(14) 0.0412(7) Uani 1 1 d .
C22 C 0.14658(18) 0.4810(4) 0.01327(16) 0.0529(8) Uani 1 1 d .
C23 C 0.08923(19) 0.5359(5) -0.03418(16) 0.0626(10) Uani 1 1 d .
C24 C 0.05823(19) 0.6815(6) -0.02517(19) 0.0715(12) Uani 1 1 d .
C25 C 0.0854(2) 0.7687(5) 0.03142(19) 0.0653(10) Uani 1 1 d .
C26 C 0.14434(18) 0.7076(4) 0.07728(15) 0.0491(8) Uani 1 1 d .

loop_
_atom_site_aniso_label
_atom_site_aniso_U_11
_atom_site_aniso_U_22
_atom_site_aniso_U_33
_atom_site_aniso_U_23
_atom_site_aniso_U_13
_atom_site_aniso_U_12
P1 0.0390(4) 0.0389(4) 0.0365(4) 0.0057(3) 0.0082(3) 0.0029(3)
Si1 0.0497(5) 0.0459(5) 0.0449(5) -0.0014(4) 0.0080(4) -0.0127(4)
B1 0.0387(18) 0.0369(18) 0.0354(17) -0.0024(14) 0.0050(14) 0.0031(15)
N1 0.0367(13) 0.0338(13) 0.0331(12) 0.0005(10) 0.0055(10) -0.0019(10)
F1 0.0610(12) 0.0757(13) 0.0488(10) 0.0171(10) 0.0135(9) 0.0070(10)
F2 0.0666(13) 0.1097(17) 0.0474(11) 0.0005(11) 0.0238(9) -0.0110(12)
F3 0.0530(12) 0.1116(17) 0.0819(14) -0.0240(13) 0.0314(10) 0.0084(11)
F4 0.0583(12) 0.0837(14) 0.0932(15) 0.0041(12) 0.0146(11) 0.0301(11)
F5 0.0559(11) 0.0664(12) 0.0580(11) 0.0153(9) 0.0134(9) 0.0199(9)
F6 0.0654(12) 0.0888(15) 0.0555(12) -0.0281(11) 0.0044(9) -0.0014(11)
F7 0.0749(15) 0.163(2) 0.0441(12) -0.0054(13) -0.0089(10) -0.0289(15)
F8 0.0573(13) 0.162(2) 0.0914(16) 0.0651(16) -0.0205(12) 0.0002(14)
F9 0.0950(18) 0.0895(18) 0.125(2) 0.0393(15) 0.0005(15) 0.0456(15)
F10 0.0821(14) 0.0493(11) 0.0629(12) 0.0023(9) 0.0020(10) 0.0213(10)
C1 0.0494(18) 0.053(2) 0.0474(18) 0.0044(15) 0.0175(14) 0.0102(15)
C2 0.067(2) 0.086(3) 0.070(2) 0.012(2) 0.037(2) 0.015(2)
C3 0.0400(18) 0.071(2) 0.069(2) 0.0055(18) 0.0123(16) 0.0084(16)
C4 0.075(2) 0.056(2) 0.066(2) -0.0069(17) 0.0181(18) 0.0196(18)
C5 0.059(2) 0.066(2) 0.0352(16) 0.0097(15) 0.0019(14) 0.0035(17)
C6 0.052(2) 0.119(3) 0.056(2) 0.025(2) -0.0090(17) 0.006(2)
C7 0.077(3) 0.104(3) 0.068(2) 0.047(2) 0.009(2) 0.008(2)
C8 0.134(4) 0.105(4) 0.054(2) -0.011(2) -0.021(2) 0.007(3)
C9 0.120(4) 0.084(3) 0.085(3) -0.036(2) 0.035(3) -0.048(3)
C10 0.085(3) 0.058(2) 0.071(2) 0.0108(18) 0.008(2) -0.024(2)
C11 0.049(2) 0.093(3) 0.091(3) 0.015(2) 0.0081(19) -0.019(2)
C12 0.0415(17) 0.0367(17) 0.0595(19) 0.0050(14) 0.0161(14) 0.0013(13)
C13 0.071(2) 0.052(2) 0.086(3) 0.0095(19) 0.028(2) -0.0139(18)
C14 0.0366(16) 0.0404(17) 0.0532(18) -0.0048(14) 0.0084(13) -0.0003(13)
C15 0.0391(16) 0.0389(16) 0.0386(16) -0.0050(13) 0.0057(13) -0.0019(13)
C16 0.0412(17) 0.0482(18) 0.0457(17) -0.0030(14) 0.0050(14) -0.0038(14)
C17 0.0448(18) 0.071(2) 0.0398(17) -0.0087(16) 0.0121(14) -0.0138(17)
C18 0.0383(17) 0.069(2) 0.057(2) -0.0167(18) 0.0171(15) -0.0026(16)
C19 0.0398(17) 0.053(2) 0.064(2) -0.0082(17) 0.0050(15) 0.0067(16)
C20 0.0416(17) 0.0459(18) 0.0410(17) -0.0027(14) 0.0085(13) -0.0013(14)
C21 0.0361(16) 0.0512(19) 0.0369(16) 0.0035(13) 0.0067(12) 0.0024(14)
C22 0.0444(18) 0.075(2) 0.0410(17) -0.0070(16) 0.0098(14) -0.0019(17)
C23 0.0417(19) 0.107(3) 0.0390(19) 0.0061(19) 0.0009(15) -0.013(2)
C24 0.042(2) 0.120(4) 0.052(2) 0.036(2) -0.0009(17) -0.001(2)
C25 0.054(2) 0.073(3) 0.070(2) 0.032(2) 0.0107(18) 0.0211(19)
C26 0.0498(18) 0.057(2) 0.0403(17) 0.0070(15) 0.0041(14) 0.0066(16)

loop_
_atom_type_symbol
_atom_type_description
_atom_type_scat_dispersion_real
_atom_type_scat_dispersion_imag
_atom_type_scat_source
C C 0.0033 0.0016 'International Tables Vol C Tables 4.2.6.8 and 6.1.1.4'
H H 0.0000 0.0000 'International Tables Vol C Tables 4.2.6.8 and 6.1.1.4'
B B 0.0013 0.0007 'International Tables Vol C Tables 4.2.6.8 and 6.1.1.4'
N N 0.0061 0.0033 'International Tables Vol C Tables 4.2.6.8 and 6.1.1.4'
F F 0.0171 0.0103 'International Tables Vol C Tables 4.2.6.8 and 6.1.1.4'
Si Si 0.0817 0.0704 'International Tables Vol C Tables 4.2.6.8 and 6.1.1.4'
P P 0.1023 0.0942 'International Tables Vol C Tables 4.2.6.8 and 6.1.1.4'

loop_
_geom_angle_atom_site_label_1
_geom_angle_atom_site_label_2
_geom_angle_atom_site_label_3
_geom_angle
N1 P1 C12 99.91(12)
N1 P1 C1 113.79(13)
C12 P1 C1 110.27(14)
N1 P1 C5 115.67(13)
C12 P1 C5 106.28(14)
C1 P1 C5 110.12(14)
N1 Si1 C10 113.42(14)
N1 Si1 C9 115.24(14)
C10 Si1 C9 104.03(19)
N1 Si1 C11 112.96(14)
C10 Si1 C11 103.75(17)
C9 Si1 C11 106.4(2)
C14 B1 N1 105.1(2)
C14 B1 C21 106.0(2)
N1 B1 C21 115.1(2)
C14 B1 C15 109.9(2)
N1 B1 C15 111.1(2)
C21 B1 C15 109.3(2)
B1 N1 P1 110.61(17)
B1 N1 Si1 116.11(16)
P1 N1 Si1 132.80(13)
C4 C1 C2 109.0(3)
C4 C1 C3 108.3(3)
C2 C1 C3 107.5(3)
C4 C1 P1 109.8(2)
C2 C1 P1 113.6(2)
C3 C1 P1 108.4(2)
C6 C5 C8 109.1(3)
C6 C5 C7 106.7(3)
C8 C5 C7 107.0(3)
C6 C5 P1 109.3(2)
C8 C5 P1 115.1(2)
C7 C5 P1 109.3(2)
C13 C12 C14 112.3(3)
C13 C12 P1 122.3(2)
C14 C12 P1 104.19(19)
C12 C14 B1 112.3(2)
C16 C15 C20 111.7(3)
C16 C15 B1 127.7(3)
C20 C15 B1 120.3(2)
F1 C16 C15 121.3(3)
F1 C16 C17 113.9(3)
C15 C16 C17 124.7(3)
F2 C17 C18 120.0(3)
F2 C17 C16 119.8(3)
C18 C17 C16 120.2(3)
F3 C18 C17 121.2(3)
F3 C18 C19 120.3(3)
C17 C18 C19 118.4(3)
F4 C19 C18 120.0(3)
F4 C19 C20 120.8(3)
C18 C19 C20 119.3(3)
F5 C20 C19 114.5(3)
F5 C20 C15 119.8(2)
C19 C20 C15 125.6(3)
C26 C21 C22 112.1(3)
C26 C21 B1 130.3(3)
C22 C21 B1 117.5(3)
F6 C22 C23 115.6(3)
F6 C22 C21 119.0(3)
C23 C22 C21 125.4(3)
F7 C23 C22 121.4(4)
F7 C23 C24 119.3(3)
C22 C23 C24 119.4(3)
F8 C24 C25 120.7(4)
F8 C24 C23 120.3(4)
C25 C24 C23 118.9(3)
F9 C25 C24 121.0(3)
F9 C25 C26 119.9(4)
C24 C25 C26 119.0(3)
F10 C26 C21 121.0(3)
F10 C26 C25 113.7(3)
C21 C26 C25 125.1(3)

loop_
_geom_bond_atom_site_label_1
_geom_bond_atom_site_label_2
_geom_bond_distance
P1 N1 1.648(2)
P1 C12 1.824(3)
P1 C1 1.882(3)
P1 C5 1.885(3)
Si1 N1 1.786(2)
Si1 C10 1.856(3)
Si1 C9 1.856(4)
Si1 C11 1.870(4)
B1 C14 1.634(4)
B1 N1 1.636(4)
B1 C21 1.668(4)
B1 C15 1.680(4)
F1 C16 1.356(3)
F2 C17 1.355(3)
F3 C18 1.341(3)
F4 C19 1.345(3)
F5 C20 1.358(3)
F6 C22 1.354(4)
F7 C23 1.338(4)
F8 C24 1.346(4)
F9 C25 1.337(4)
F10 C26 1.360(3)
C1 C4 1.531(4)
C1 C2 1.539(4)
C1 C3 1.543(4)
C5 C6 1.526(5)
C5 C8 1.536(5)
C5 C7 1.538(5)
C12 C13 1.528(4)
C12 C14 1.536(4)
C15 C16 1.381(4)
C15 C20 1.386(4)
C16 C17 1.382(4)
C17 C18 1.357(5)
C18 C19 1.368(4)
C19 C20 1.374(4)
C21 C26 1.376(4)
C21 C22 1.388(4)
C22 C23 1.368(5)
C23 C24 1.367(5)
C24 C25 1.368(5)
C25 C26 1.387(4)
